data_4347736
loop_
_publ_author_name
'Frutos-Pedre\~no, Roberto'
'Garc\'ia-S\'anchez, Eva'
'Oliva-Madrid, Mar\'ia Jos\'e'
'Bautista, Delia'
'Mart\'inez-Viviente, Elo\'isa'
'Saura-Llamas, Isabel'
'Vicente, Jos\'e'

_publ_section_title
;
 C-H Activation in Primary 3-Phenylpropylamines: Synthesis of
 Seven-Membered Palladacycles through Orthometalation. Stoichiometric
 Preparation of Benzazepinones and Catalytic Synthesis of Ureas.
;
_journal_issue 11
_journal_name_full 'Inorganic chemistry'
_journal_page_first 5520
_journal_page_last 5533
_journal_paper_doi 10.1021/acs.inorgchem.6b00542
_journal_volume 55
_journal_year 2016
_chemical_formula_sum 'C28 H29 Cl N P Pd'
_chemical_formula_weight 552.34
_space_group_crystal_system triclinic
_space_group_IT_number 2
_space_group_name_Hall '-P 1'
_space_group_name_H-M_alt 'P -1'
_atom_sites_solution_hydrogens mixed
_audit_creation_method SHELXL-2014/7
_cell_angle_alpha 85.171(7)
_cell_angle_beta 79.073(4)
_cell_angle_gamma 74.511(4)
_cell_formula_units_Z 4
_cell_length_a 9.547(3)
_cell_length_b 12.747(4)
_cell_length_c 22.341(6)
_cell_measurement_reflns_used 5661
_cell_measurement_temperature 100(2)
_cell_measurement_theta_max 2.25
_cell_measurement_theta_min 25.36
_cell_volume 2570.9(13)
_computing_cell_refinement 'Bruker SAINT'
_computing_data_collection 'Bruker SMART'
_computing_data_reduction 'Bruker SAINT'
_computing_molecular_graphics 'Bruker SHELXTL'
_computing_publication_material 'Bruker SHELXTL'
_computing_structure_refinement 'SHELXL-2014/7 (Sheldrick, 2014)'
_computing_structure_solution 'SHELXS-97 (Sheldrick, 1990)'
_diffrn_ambient_temperature 100(2)
_diffrn_detector_area_resol_mean 8.26
_diffrn_measured_fraction_theta_full 0.994
_diffrn_measured_fraction_theta_max 0.904
_diffrn_measurement_device_type 'Bruker SMART APEX CCD'
_diffrn_measurement_method \w-scan
_diffrn_radiation_monochromator graphite
_diffrn_radiation_source 'fine-focus sealed tube'
_diffrn_radiation_type MoK\a
_diffrn_radiation_wavelength 0.71073
_diffrn_reflns_av_R_equivalents 0.0489
_diffrn_reflns_av_unetI/netI 0.0669
_diffrn_reflns_Laue_measured_fraction_full 0.994
_diffrn_reflns_Laue_measured_fraction_max 0.904
_diffrn_reflns_limit_h_max 12
_diffrn_reflns_limit_h_min -12
_diffrn_reflns_limit_k_max 16
_diffrn_reflns_limit_k_min -16
_diffrn_reflns_limit_l_max 29
_diffrn_reflns_limit_l_min -30
_diffrn_reflns_number 31827
_diffrn_reflns_point_group_measured_fraction_full 0.994
_diffrn_reflns_point_group_measured_fraction_max 0.904
_diffrn_reflns_theta_full 26.000
_diffrn_reflns_theta_max 28.794
_diffrn_reflns_theta_min 1.659
_exptl_absorpt_coefficient_mu 0.904
_exptl_absorpt_correction_T_max 0.9648
_exptl_absorpt_correction_T_min 0.8386
_exptl_absorpt_correction_type multi-scan
_exptl_absorpt_process_details SADABS
_exptl_crystal_colour colourless
_exptl_crystal_density_diffrn 1.427
_exptl_crystal_description block
_exptl_crystal_F_000 1128
_exptl_crystal_size_max 0.100
_exptl_crystal_size_mid 0.070
_exptl_crystal_size_min 0.040
_refine_diff_density_max 0.900
_refine_diff_density_min -0.896
_refine_diff_density_rms 0.111
_refine_ls_extinction_method none
_refine_ls_goodness_of_fit_ref 1.101
_refine_ls_hydrogen_treatment mixed
_refine_ls_matrix_type full
_refine_ls_number_parameters 609
_refine_ls_number_reflns 12116
_refine_ls_number_restraints 8
_refine_ls_restrained_S_all 1.101
_refine_ls_R_factor_all 0.0735
_refine_ls_R_factor_gt 0.0544
_refine_ls_shift/su_max 0.001
_refine_ls_shift/su_mean 0.000
_refine_ls_structure_factor_coef Fsqd
_refine_ls_weighting_details 'w=1/[\s^2^(Fo^2^)+(0.0374P)^2^+1.0785P] where P=(Fo^2^+2Fc^2^)/3'
_refine_ls_weighting_scheme calc
_refine_ls_wR_factor_gt 0.0972
_refine_ls_wR_factor_ref 0.1036
_reflns_Friedel_coverage 0.000
_reflns_number_gt 9718
_reflns_number_total 12116
_reflns_threshold_expression 'I > 2\s(I)'
_cod_data_source_file ic6b00542_si_001.cif
_cod_data_source_block joc118s
_cod_original_cell_volume 2571.1(13)
_cod_database_code 4347736
_shelx_shelxl_version_number 2014/7
_shelx_space_group_comment
;
The symmetry employed for this shelxl refinement is uniquely defined
by the following loop, which should always be used as a source of
symmetry information in preference to the above space-group names.
They are only intended as comments.
;
_shelx_estimated_absorpt_t_min 0.915
_shelx_estimated_absorpt_t_max 0.965

loop_
_space_group_symop_operation_xyz
'x, y, z'
'-x, -y, -z'

loop_
_atom_site_label
_atom_site_type_symbol
_atom_site_fract_x
_atom_site_fract_y
_atom_site_fract_z
_atom_site_U_iso_or_equiv
_atom_site_adp_type
_atom_site_occupancy
_atom_site_site_symmetry_order
_atom_site_calc_flag
_atom_site_refinement_flags_posn
_atom_site_refinement_flags_adp
_atom_site_refinement_flags_occupancy
_atom_site_disorder_assembly
_atom_site_disorder_group
Pd1 Pd 0.50982(3) 0.95818(2) 0.75325(2) 0.01720(8) Uani 1 1 d . . . . .
Cl1 Cl 0.26511(10) 0.93286(8) 0.78327(5) 0.0260(2) Uani 1 1 d . . . . .
N1 N 0.4997(4) 0.9271(3) 0.66351(16) 0.0270(8) Uani 1 1 d D . . . .
H01A H 0.586(3) 0.905(3) 0.6400(15) 0.014(10) Uiso 1 1 d D . . . .
H01B H 0.449(4) 0.878(3) 0.671(2) 0.045(15) Uiso 1 1 d D . . . .
P1 P 0.51890(10) 0.98927(8) 0.84952(4) 0.0163(2) Uani 1 1 d . . . . .
C1 C 0.7072(4) 0.9842(3) 0.71889(17) 0.0208(8) Uani 1 1 d . . . . .
C2 C 0.7097(4) 1.0713(3) 0.67582(18) 0.0257(9) Uani 1 1 d . . . . .
C3 C 0.8460(5) 1.0875(4) 0.6466(2) 0.0360(11) Uani 1 1 d . . . . .
H3 H 0.8485 1.1464 0.6177 0.043 Uiso 1 1 calc R U . . .
C4 C 0.9768(5) 1.0192(4) 0.6590(2) 0.0408(12) Uani 1 1 d . . . . .
H4 H 1.0682 1.0320 0.6391 0.049 Uiso 1 1 calc R U . . .
C5 C 0.9755(5) 0.9323(4) 0.7004(2) 0.0377(11) Uani 1 1 d . . . . .
H5 H 1.0654 0.8844 0.7085 0.045 Uiso 1 1 calc R U . . .
C6 C 0.8406(4) 0.9159(3) 0.73018(18) 0.0272(9) Uani 1 1 d . . . . .
H6 H 0.8397 0.8566 0.7589 0.033 Uiso 1 1 calc R U . . .
C7 C 0.5693(5) 1.1464(3) 0.6596(2) 0.0306(10) Uani 1 1 d . . . . .
H7A H 0.5876 1.2183 0.6462 0.037 Uiso 1 1 calc R U . . .
H7B H 0.4924 1.1571 0.6968 0.037 Uiso 1 1 calc R U . . .
C8 C 0.5100(5) 1.1043(4) 0.6091(2) 0.0361(11) Uani 1 1 d . . . . .
H8A H 0.4459 1.1677 0.5903 0.043 Uiso 1 1 calc R U . . .
H8B H 0.5951 1.0737 0.5771 0.043 Uiso 1 1 calc R U . . .
C9 C 0.4238(5) 1.0192(4) 0.6275(2) 0.0351(11) Uani 1 1 d . . . . .
H9 H 0.3295 1.0555 0.6542 0.042 Uiso 1 1 calc R U . . .
C10 C 0.3822(5) 0.9787(4) 0.5731(2) 0.0399(11) Uani 1 1 d . . . . .
H10A H 0.4716 0.9384 0.5470 0.060 Uiso 1 1 calc R U . . .
H10B H 0.3309 1.0409 0.5498 0.060 Uiso 1 1 calc R U . . .
H10C H 0.3170 0.9305 0.5874 0.060 Uiso 1 1 calc R U . . .
C11 C 0.6896(4) 1.0011(3) 0.87007(16) 0.0173(8) Uani 1 1 d . . . . .
C12 C 0.7519(4) 1.0850(3) 0.84176(17) 0.0227(8) Uani 1 1 d . . . . .
H12 H 0.7034 1.1351 0.8136 0.027 Uiso 1 1 calc R U . . .
C13 C 0.8833(4) 1.0946(3) 0.85490(18) 0.0262(9) Uani 1 1 d . . . . .
H13 H 0.9244 1.1516 0.8357 0.031 Uiso 1 1 calc R U . . .
C14 C 0.9559(4) 1.0227(3) 0.89552(19) 0.0274(9) Uani 1 1 d . . . . .
H14 H 1.0468 1.0299 0.9039 0.033 Uiso 1 1 calc R U . . .
C15 C 0.8958(4) 0.9400(3) 0.92410(19) 0.0289(10) Uani 1 1 d . . . . .
H15 H 0.9452 0.8906 0.9523 0.035 Uiso 1 1 calc R U . . .
C16 C 0.7629(4) 0.9294(3) 0.91147(17) 0.0215(8) Uani 1 1 d . . . . .
H16 H 0.7218 0.8727 0.9313 0.026 Uiso 1 1 calc R U . . .
C21 C 0.4695(4) 0.8780(3) 0.89890(16) 0.0173(8) Uani 1 1 d . . . . .
C22 C 0.3541(4) 0.8941(3) 0.94843(17) 0.0215(8) Uani 1 1 d . . . . .
H22 H 0.2994 0.9661 0.9589 0.026 Uiso 1 1 calc R U . . .
C23 C 0.3182(4) 0.8055(3) 0.98266(18) 0.0264(9) Uani 1 1 d . . . . .
H23 H 0.2378 0.8170 1.0158 0.032 Uiso 1 1 calc R U . . .
C24 C 0.3999(4) 0.7004(3) 0.96836(18) 0.0263(9) Uani 1 1 d . . . . .
H24 H 0.3764 0.6401 0.9922 0.032 Uiso 1 1 calc R U . . .
C25 C 0.5162(4) 0.6833(3) 0.91908(17) 0.0233(8) Uani 1 1 d . . . . .
H25 H 0.5723 0.6114 0.9092 0.028 Uiso 1 1 calc R U . . .
C26 C 0.5497(4) 0.7716(3) 0.88458(17) 0.0197(8) Uani 1 1 d . . . . .
H26 H 0.6283 0.7597 0.8507 0.024 Uiso 1 1 calc R U . . .
C31 C 0.3852(4) 1.1140(3) 0.87921(17) 0.0190(8) Uani 1 1 d . . . . .
C32 C 0.3993(4) 1.1599(3) 0.93131(18) 0.0243(9) Uani 1 1 d . . . . .
H32 H 0.4811 1.1278 0.9511 0.029 Uiso 1 1 calc R U . . .
C33 C 0.2949(5) 1.2524(3) 0.95478(19) 0.0292(9) Uani 1 1 d . . . . .
H33 H 0.3058 1.2839 0.9901 0.035 Uiso 1 1 calc R U . . .
C34 C 0.1741(4) 1.2984(3) 0.92595(19) 0.0254(9) Uani 1 1 d . . . . .
H34 H 0.1011 1.3605 0.9423 0.030 Uiso 1 1 calc R U . . .
C35 C 0.1604(4) 1.2540(3) 0.8737(2) 0.0269(9) Uani 1 1 d . . . . .
H35 H 0.0789 1.2861 0.8537 0.032 Uiso 1 1 calc R U . . .
C36 C 0.2665(4) 1.1618(3) 0.85037(18) 0.0224(8) Uani 1 1 d . . . . .
H36 H 0.2572 1.1316 0.8143 0.027 Uiso 1 1 calc R U . . .
Pd2 Pd 0.53980(3) 0.60757(2) 0.71443(2) 0.01722(8) Uani 1 1 d D . . . .
Cl2 Cl 0.38544(10) 0.71318(8) 0.64579(4) 0.0251(2) Uani 1 1 d . . . . .
P2 P 0.72552(10) 0.53826(8) 0.63849(4) 0.0176(2) Uani 1 1 d . . . . .
C41 C 0.6435(4) 0.5189(3) 0.77841(16) 0.0176(8) Uani 1 1 d . . . . .
C42 C 0.5773(4) 0.4410(3) 0.81202(17) 0.0205(8) Uani 1 1 d . . . . .
C43 C 0.6402(4) 0.3821(3) 0.86017(18) 0.0242(9) Uani 1 1 d . . . . .
H43 H 0.5959 0.3291 0.8827 0.029 Uiso 1 1 calc R U . . .
C44 C 0.7659(4) 0.3992(3) 0.87582(18) 0.0244(9) Uani 1 1 d . . . . .
H44 H 0.8075 0.3583 0.9086 0.029 Uiso 1 1 calc R U . . .
C45 C 0.8309(4) 0.4775(3) 0.84276(17) 0.0227(8) Uani 1 1 d . . . . .
H45 H 0.9163 0.4908 0.8533 0.027 Uiso 1 1 calc R U . . .
C46 C 0.7701(4) 0.5353(3) 0.79470(17) 0.0197(8) Uani 1 1 d . . . . .
H46 H 0.8156 0.5876 0.7721 0.024 Uiso 1 1 calc R U . . .
C47 C 0.4370(4) 0.4211(3) 0.79783(19) 0.0234(9) Uani 1 1 d D . . . .
H47A H 0.4331 0.3457 0.8111 0.028 Uiso 1 1 calc R U . A 1
H47B H 0.4401 0.4281 0.7532 0.028 Uiso 1 1 calc R U . A 1
N2A N 0.3686(5) 0.6706(4) 0.7872(2) 0.0192(10) Uani 0.817(9) 1 d D . P B 1
H02A H 0.407(5) 0.660(4) 0.8200(16) 0.023 Uiso 0.817(9) 1 d D U P B 1
H02B H 0.335(5) 0.738(2) 0.777(2) 0.023 Uiso 0.817(9) 1 d D U P B 1
C48A C 0.2951(11) 0.5018(12) 0.8296(9) 0.028(4) Uani 0.817(9) 1 d D . P B 1
H48C H 0.2124 0.4670 0.8340 0.034 Uiso 0.817(9) 1 calc R U P B 1
H48D H 0.3091 0.5128 0.8712 0.034 Uiso 0.817(9) 1 calc R U P B 1
C49A C 0.2487(5) 0.6147(4) 0.7979(3) 0.0279(15) Uani 0.817(9) 1 d . . P B 1
H49A H 0.2252 0.6041 0.7574 0.034 Uiso 0.817(9) 1 calc R U P B 1
C50A C 0.1082(6) 0.6856(4) 0.8359(3) 0.0386(18) Uani 0.817(9) 1 d . . P B 1
H50A H 0.0297 0.6474 0.8426 0.046 Uiso 0.817(9) 1 calc R U P B 1
H50B H 0.1297 0.6990 0.8754 0.046 Uiso 0.817(9) 1 calc R U P B 1
H50C H 0.0761 0.7552 0.8140 0.046 Uiso 0.817(9) 1 calc R U P B 1
N2B N 0.3329(18) 0.6588(17) 0.7739(9) 0.014(5) Uiso 0.183(9) 1 d D . P B 2
C48B C 0.286(5) 0.494(5) 0.828(4) 0.025(18) Uiso 0.183(9) 1 d D . P B 2
H48A H 0.2110 0.4945 0.8022 0.030 Uiso 0.183(9) 1 calc R U P B 2
H48B H 0.2543 0.4614 0.8682 0.030 Uiso 0.183(9) 1 calc R U P B 2
C49B C 0.291(2) 0.6094(15) 0.8350(10) 0.016(5) Uiso 0.183(9) 1 d . . P B 2
H49B H 0.3699 0.6063 0.8591 0.019 Uiso 0.183(9) 1 calc R U P B 2
C50B C 0.149(3) 0.670(2) 0.8702(13) 0.037(7) Uiso 0.183(9) 1 d . . P B 2
H50D H 0.1296 0.6323 0.9097 0.045 Uiso 0.183(9) 1 calc R U P B 2
H50E H 0.1554 0.7437 0.8767 0.045 Uiso 0.183(9) 1 calc R U P B 2
H50F H 0.0695 0.6746 0.8475 0.045 Uiso 0.183(9) 1 calc R U P B 2
C61 C 0.8967(4) 0.4505(3) 0.65865(17) 0.0205(8) Uani 1 1 d . . . . .
C62 C 0.8952(4) 0.3468(3) 0.68404(17) 0.0251(9) Uani 1 1 d . . . . .
H62 H 0.8086 0.3219 0.6875 0.030 Uiso 1 1 calc R U . . .
C63 C 1.0183(5) 0.2801(4) 0.70424(19) 0.0321(10) Uani 1 1 d . . . . .
H63 H 1.0166 0.2091 0.7206 0.039 Uiso 1 1 calc R U . . .
C64 C 1.1433(5) 0.3161(4) 0.7008(2) 0.0381(12) Uani 1 1 d . . . . .
H64 H 1.2273 0.2704 0.7151 0.046 Uiso 1 1 calc R U . . .
C65 C 1.1465(4) 0.4181(4) 0.6767(2) 0.0351(11) Uani 1 1 d . . . . .
H65 H 1.2328 0.4428 0.6748 0.042 Uiso 1 1 calc R U . . .
C66 C 1.0247(4) 0.4861(4) 0.65484(18) 0.0270(9) Uani 1 1 d . . . . .
H66 H 1.0287 0.5562 0.6375 0.032 Uiso 1 1 calc R U . . .
C71 C 0.7841(4) 0.6460(3) 0.58891(17) 0.0200(8) Uani 1 1 d . . . . .
C72 C 0.8159(4) 0.7301(3) 0.61603(18) 0.0239(9) Uani 1 1 d . . . . .
H72 H 0.8053 0.7301 0.6592 0.029 Uiso 1 1 calc R U . . .
C73 C 0.8626(4) 0.8130(3) 0.58081(19) 0.0272(9) Uani 1 1 d . . . . .
H73 H 0.8872 0.8682 0.5996 0.033 Uiso 1 1 calc R U . . .
C74 C 0.8732(4) 0.8151(3) 0.5181(2) 0.0276(9) Uani 1 1 d . . . . .
H74 H 0.9043 0.8724 0.4940 0.033 Uiso 1 1 calc R U . . .
C75 C 0.8391(4) 0.7350(3) 0.49037(18) 0.0265(9) Uani 1 1 d . . . . .
H75 H 0.8449 0.7378 0.4474 0.032 Uiso 1 1 calc R U . . .
C76 C 0.7957(4) 0.6493(3) 0.52586(18) 0.0230(8) Uani 1 1 d . . . . .
H76 H 0.7742 0.5931 0.5067 0.028 Uiso 1 1 calc R U . . .
C81 C 0.6734(4) 0.4534(3) 0.58935(17) 0.0199(8) Uani 1 1 d . . . . .
C82 C 0.7772(4) 0.3917(3) 0.54414(18) 0.0262(9) Uani 1 1 d . . . . .
H82 H 0.8785 0.3907 0.5398 0.031 Uiso 1 1 calc R U . . .
C83 C 0.7321(5) 0.3319(3) 0.50558(18) 0.0288(9) Uani 1 1 d . . . . .
H83 H 0.8026 0.2908 0.4746 0.035 Uiso 1 1 calc R U . . .
C84 C 0.5852(5) 0.3318(3) 0.51208(18) 0.0254(9) Uani 1 1 d . . . . .
H84 H 0.5549 0.2914 0.4853 0.030 Uiso 1 1 calc R U . . .
C85 C 0.4821(4) 0.3906(3) 0.55761(17) 0.0233(8) Uani 1 1 d . . . . .
H85 H 0.3816 0.3890 0.5627 0.028 Uiso 1 1 calc R U . . .
C86 C 0.5256(4) 0.4516(3) 0.59563(16) 0.0179(8) Uani 1 1 d . . . . .
H86 H 0.4541 0.4928 0.6263 0.022 Uiso 1 1 calc R U . . .

loop_
_atom_site_aniso_label
_atom_site_aniso_U_11
_atom_site_aniso_U_22
_atom_site_aniso_U_33
_atom_site_aniso_U_23
_atom_site_aniso_U_13
_atom_site_aniso_U_12
Pd1 0.01788(14) 0.01825(15) 0.01735(15) 0.00078(11) -0.00680(11) -0.00567(11)
Cl1 0.0188(4) 0.0278(5) 0.0341(6) -0.0065(4) -0.0048(4) -0.0090(4)
N1 0.034(2) 0.030(2) 0.0201(18) 0.0018(15) -0.0088(16) -0.0128(17)
P1 0.0143(4) 0.0166(5) 0.0184(5) -0.0005(4) -0.0043(4) -0.0038(4)
C1 0.0210(19) 0.028(2) 0.0175(19) -0.0046(16) -0.0051(15) -0.0110(16)
C2 0.032(2) 0.026(2) 0.023(2) -0.0039(17) -0.0021(18) -0.0159(18)
C3 0.045(3) 0.039(3) 0.031(2) -0.005(2) 0.001(2) -0.026(2)
C4 0.031(2) 0.057(3) 0.042(3) -0.013(2) 0.004(2) -0.029(2)
C5 0.022(2) 0.054(3) 0.040(3) -0.021(2) -0.006(2) -0.007(2)
C6 0.026(2) 0.033(2) 0.022(2) -0.0069(18) -0.0042(17) -0.0060(18)
C7 0.040(3) 0.025(2) 0.032(2) 0.0062(18) -0.011(2) -0.0164(19)
C8 0.051(3) 0.030(2) 0.034(3) 0.010(2) -0.016(2) -0.019(2)
C9 0.047(3) 0.032(2) 0.032(3) 0.007(2) -0.020(2) -0.012(2)
C10 0.050(3) 0.039(3) 0.033(3) 0.004(2) -0.020(2) -0.009(2)
C11 0.0146(17) 0.0200(19) 0.0168(18) -0.0081(15) -0.0039(14) -0.0007(14)
C12 0.024(2) 0.023(2) 0.022(2) -0.0020(16) -0.0066(16) -0.0055(16)
C13 0.022(2) 0.033(2) 0.027(2) -0.0077(18) 0.0015(17) -0.0133(18)
C14 0.0123(18) 0.039(3) 0.032(2) -0.0119(19) -0.0042(17) -0.0048(17)
C15 0.019(2) 0.035(2) 0.033(2) -0.0072(19) -0.0117(18) -0.0015(18)
C16 0.0203(19) 0.0190(19) 0.024(2) 0.0003(16) -0.0054(16) -0.0027(15)
C21 0.0199(18) 0.0171(18) 0.0172(19) -0.0002(15) -0.0077(15) -0.0055(15)
C22 0.0219(19) 0.0191(19) 0.024(2) -0.0043(16) -0.0044(16) -0.0045(16)
C23 0.027(2) 0.029(2) 0.021(2) -0.0009(17) 0.0043(17) -0.0097(18)
C24 0.036(2) 0.022(2) 0.023(2) 0.0045(17) -0.0041(18) -0.0145(18)
C25 0.031(2) 0.018(2) 0.021(2) -0.0009(16) -0.0066(17) -0.0056(17)
C26 0.0201(19) 0.0170(19) 0.0188(19) -0.0053(15) 0.0011(15) -0.0012(15)
C31 0.0164(18) 0.0145(18) 0.025(2) 0.0015(15) -0.0031(15) -0.0029(14)
C32 0.026(2) 0.021(2) 0.026(2) 0.0000(17) -0.0094(17) -0.0022(16)
C33 0.038(2) 0.024(2) 0.022(2) -0.0053(17) -0.0007(18) -0.0057(18)
C34 0.023(2) 0.0147(19) 0.033(2) -0.0023(17) 0.0019(17) -0.0001(16)
C35 0.0164(19) 0.020(2) 0.043(3) 0.0022(18) -0.0082(18) -0.0022(16)
C36 0.0205(19) 0.0184(19) 0.030(2) 0.0013(16) -0.0073(17) -0.0062(16)
Pd2 0.01531(14) 0.01705(15) 0.01767(15) 0.00019(11) -0.00122(11) -0.00277(11)
Cl2 0.0255(5) 0.0224(5) 0.0271(5) 0.0002(4) -0.0100(4) -0.0022(4)
P2 0.0149(4) 0.0202(5) 0.0180(5) -0.0027(4) -0.0023(4) -0.0049(4)
C41 0.0163(17) 0.0150(18) 0.0177(19) -0.0034(15) -0.0008(15) 0.0019(14)
C42 0.0156(18) 0.0181(19) 0.025(2) -0.0033(16) -0.0002(16) -0.0006(15)
C43 0.0197(19) 0.020(2) 0.028(2) 0.0039(17) 0.0013(17) -0.0026(16)
C44 0.023(2) 0.021(2) 0.023(2) 0.0034(16) -0.0049(17) 0.0030(16)
C45 0.0192(19) 0.025(2) 0.022(2) -0.0032(17) -0.0036(16) -0.0020(16)
C46 0.0193(18) 0.0177(19) 0.020(2) -0.0016(15) 0.0025(15) -0.0051(15)
C47 0.0213(19) 0.0161(19) 0.032(2) 0.0017(17) -0.0039(17) -0.0050(16)
N2A 0.019(2) 0.021(2) 0.019(2) 0.0006(18) -0.006(2) -0.0053(19)
C48A 0.016(4) 0.028(5) 0.042(6) 0.003(3) -0.002(3) -0.013(3)
C49A 0.018(2) 0.024(3) 0.041(4) 0.001(2) -0.002(2) -0.006(2)
C50A 0.020(3) 0.025(3) 0.061(5) 0.000(3) 0.010(3) -0.002(2)
C61 0.0126(17) 0.028(2) 0.0176(19) -0.0062(16) 0.0006(15) 0.0000(15)
C62 0.023(2) 0.029(2) 0.022(2) -0.0039(17) -0.0046(17) -0.0041(17)
C63 0.033(2) 0.030(2) 0.027(2) -0.0012(19) -0.0069(19) 0.0046(19)
C64 0.022(2) 0.055(3) 0.029(2) -0.002(2) -0.0078(19) 0.007(2)
C65 0.016(2) 0.057(3) 0.034(3) -0.002(2) -0.0040(18) -0.010(2)
C66 0.0194(19) 0.036(2) 0.024(2) -0.0015(18) -0.0006(17) -0.0062(17)
C71 0.0124(17) 0.022(2) 0.023(2) -0.0023(16) -0.0017(15) -0.0005(15)
C72 0.023(2) 0.027(2) 0.021(2) -0.0061(17) 0.0010(16) -0.0090(17)
C73 0.028(2) 0.022(2) 0.031(2) -0.0025(18) 0.0012(18) -0.0090(17)
C74 0.020(2) 0.024(2) 0.037(2) 0.0098(18) -0.0058(18) -0.0052(17)
C75 0.021(2) 0.034(2) 0.023(2) 0.0055(18) -0.0048(17) -0.0053(17)
C76 0.0172(18) 0.030(2) 0.024(2) -0.0024(17) -0.0076(16) -0.0059(16)
C81 0.0230(19) 0.021(2) 0.0167(19) -0.0004(15) -0.0068(16) -0.0045(16)
C82 0.0194(19) 0.029(2) 0.029(2) -0.0037(18) -0.0032(17) -0.0037(17)
C83 0.038(2) 0.024(2) 0.021(2) -0.0059(17) -0.0023(18) -0.0037(18)
C84 0.039(2) 0.023(2) 0.021(2) 0.0010(16) -0.0141(18) -0.0131(18)
C85 0.026(2) 0.026(2) 0.022(2) 0.0041(17) -0.0100(17) -0.0115(17)
C86 0.0184(18) 0.0172(19) 0.0177(19) 0.0030(15) -0.0038(15) -0.0044(15)

loop_
_atom_type_symbol
_atom_type_description
_atom_type_scat_dispersion_real
_atom_type_scat_dispersion_imag
_atom_type_scat_source
C C 0.0033 0.0016 'International Tables Vol C Tables 4.2.6.8 and 6.1.1.4'
H H 0.0000 0.0000 'International Tables Vol C Tables 4.2.6.8 and 6.1.1.4'
N N 0.0061 0.0033 'International Tables Vol C Tables 4.2.6.8 and 6.1.1.4'
P P 0.1023 0.0942 'International Tables Vol C Tables 4.2.6.8 and 6.1.1.4'
Pd Pd -0.9988 1.0072 'International Tables Vol C Tables 4.2.6.8 and 6.1.1.4'
Cl Cl 0.1484 0.1585 'International Tables Vol C Tables 4.2.6.8 and 6.1.1.4'

loop_
_geom_angle_atom_site_label_1
_geom_angle_atom_site_label_2
_geom_angle_atom_site_label_3
_geom_angle
C1 Pd1 N1 86.11(15)
C1 Pd1 P1 94.59(11)
N1 Pd1 P1 179.11(10)
C1 Pd1 Cl1 173.47(11)
N1 Pd1 Cl1 88.05(11)
P1 Pd1 Cl1 91.28(4)
C9 N1 Pd1 116.6(3)
C11 P1 C21 104.84(17)
C11 P1 C31 102.63(17)
C21 P1 C31 105.49(17)
C11 P1 Pd1 120.62(12)
C21 P1 Pd1 108.37(12)
C31 P1 Pd1 113.62(12)
C6 C1 C2 118.8(4)
C6 C1 Pd1 124.1(3)
C2 C1 Pd1 116.7(3)
C3 C2 C1 119.0(4)
C3 C2 C7 119.3(4)
C1 C2 C7 121.7(4)
C4 C3 C2 121.0(4)
C3 C4 C5 120.3(4)
C4 C5 C6 119.2(4)
C1 C6 C5 121.6(4)
C2 C7 C8 114.0(4)
C9 C8 C7 117.5(4)
N1 C9 C8 113.1(4)
N1 C9 C10 110.4(4)
C8 C9 C10 112.2(4)
C16 C11 C12 118.6(3)
C16 C11 P1 122.9(3)
C12 C11 P1 118.4(3)
C13 C12 C11 120.0(4)
C12 C13 C14 121.0(4)
C13 C14 C15 119.8(4)
C14 C15 C16 119.9(4)
C11 C16 C15 120.6(4)
C22 C21 C26 118.9(3)
C22 C21 P1 123.3(3)
C26 C21 P1 117.8(3)
C21 C22 C23 120.4(3)
C24 C23 C22 120.1(4)
C23 C24 C25 120.0(4)
C26 C25 C24 119.7(4)
C25 C26 C21 120.9(3)
C36 C31 C32 119.2(3)
C36 C31 P1 119.8(3)
C32 C31 P1 121.0(3)
C31 C32 C33 120.7(4)
C32 C33 C34 119.4(4)
C35 C34 C33 120.2(4)
C34 C35 C36 119.8(4)
C31 C36 C35 120.6(4)
C41 Pd2 N2A 85.81(17)
C41 Pd2 N2B 94.9(6)
C41 Pd2 P2 92.84(10)
N2A Pd2 P2 178.64(14)
N2B Pd2 P2 166.1(6)
C41 Pd2 Cl2 172.58(11)
N2A Pd2 Cl2 87.81(14)
N2B Pd2 Cl2 78.1(6)
P2 Pd2 Cl2 93.55(4)
C81 P2 C61 102.85(17)
C81 P2 C71 106.21(17)
C61 P2 C71 104.35(17)
C81 P2 Pd2 112.46(13)
C61 P2 Pd2 118.39(12)
C71 P2 Pd2 111.49(12)
C46 C41 C42 118.7(3)
C46 C41 Pd2 124.0(3)
C42 C41 Pd2 117.1(3)
C43 C42 C41 119.3(3)
C43 C42 C47 119.3(3)
C41 C42 C47 121.4(3)
C44 C43 C42 121.4(4)
C43 C44 C45 119.3(4)
C46 C45 C44 119.6(4)
C45 C46 C41 121.7(4)
C42 C47 C48A 112.7(8)
C42 C47 C48B 119(3)
C49A N2A Pd2 113.5(4)
C49A C48A C47 116.9(11)
N2A C49A C48A 111.6(7)
N2A C49A C50A 110.4(4)
C48A C49A C50A 110.3(5)
C49B N2B Pd2 125.8(14)
C49B C48B C47 113(4)
C50B C49B N2B 114.6(18)
C50B C49B C48B 110(2)
N2B C49B C48B 109(4)
C62 C61 C66 118.7(3)
C62 C61 P2 118.3(3)
C66 C61 P2 122.8(3)
C63 C62 C61 120.7(4)
C64 C63 C62 120.3(4)
C65 C64 C63 119.9(4)
C64 C65 C66 120.9(4)
C65 C66 C61 119.5(4)
C76 C71 C72 118.6(4)
C76 C71 P2 123.1(3)
C72 C71 P2 118.3(3)
C73 C72 C71 120.9(4)
C72 C73 C74 119.7(4)
C75 C74 C73 120.7(4)
C74 C75 C76 119.7(4)
C71 C76 C75 120.4(4)
C86 C81 C82 118.9(3)
C86 C81 P2 119.5(3)
C82 C81 P2 121.6(3)
C83 C82 C81 120.0(4)
C84 C83 C82 120.4(4)
C83 C84 C85 120.0(4)
C86 C85 C84 120.0(4)
C85 C86 C81 120.7(3)

loop_
_geom_bond_atom_site_label_1
_geom_bond_atom_site_label_2
_geom_bond_distance
Pd1 C1 1.998(4)
Pd1 N1 2.101(3)
Pd1 P1 2.2413(11)
Pd1 Cl1 2.4051(12)
N1 C9 1.469(5)
P1 C11 1.821(4)
P1 C21 1.830(4)
P1 C31 1.835(4)
C1 C6 1.392(5)
C1 C2 1.409(5)
C2 C3 1.400(6)
C2 C7 1.511(6)
C3 C4 1.380(6)
C4 C5 1.383(7)
C5 C6 1.392(6)
C7 C8 1.546(6)
C8 C9 1.517(6)
C9 C10 1.517(6)
C11 C16 1.394(5)
C11 C12 1.408(5)
C12 C13 1.379(5)
C13 C14 1.380(6)
C14 C15 1.386(6)
C15 C16 1.394(5)
C21 C22 1.392(5)
C21 C26 1.397(5)
C22 C23 1.393(5)
C23 C24 1.387(5)
C24 C25 1.393(5)
C25 C26 1.384(5)
C31 C36 1.383(5)
C31 C32 1.390(5)
C32 C33 1.391(5)
C33 C34 1.395(6)
C34 C35 1.382(6)
C35 C36 1.395(5)
Pd2 C41 1.992(4)
Pd2 N2A 2.115(4)
Pd2 N2B 2.134(14)
Pd2 P2 2.2535(11)
Pd2 Cl2 2.4052(10)
P2 C81 1.822(4)
P2 C61 1.829(4)
P2 C71 1.829(4)
C41 C46 1.397(5)
C41 C42 1.406(5)
C42 C43 1.396(5)
C42 C47 1.521(5)
C43 C44 1.387(5)
C44 C45 1.400(5)
C45 C46 1.381(5)
C47 C48A 1.554(7)
C47 C48B 1.554(18)
N2A C49A 1.476(7)
C48A C49A 1.542(18)
C49A C50A 1.545(7)
N2B C49B 1.49(3)
C48B C49B 1.51(7)
C49B C50B 1.48(3)
C61 C62 1.396(5)
C61 C66 1.400(5)
C62 C63 1.383(5)
C63 C64 1.375(6)
C64 C65 1.371(6)
C65 C66 1.395(6)
C71 C76 1.390(5)
C71 C72 1.400(5)
C72 C73 1.383(5)
C73 C74 1.383(6)
C74 C75 1.375(6)
C75 C76 1.402(5)
C81 C86 1.397(5)
C81 C82 1.399(5)
C82 C83 1.392(5)
C83 C84 1.382(6)
C84 C85 1.385(6)
C85 C86 1.385(5)

loop_
_geom_hbond_atom_site_label_D
_geom_hbond_atom_site_label_H
_geom_hbond_atom_site_label_A
_geom_hbond_distance_DH
_geom_hbond_distance_HA
_geom_hbond_distance_DA
_geom_hbond_angle_DHA
N1 H01B Cl2 0.87(2) 2.48(3) 3.274(4) 152(4)
C36 H36 Cl1 0.95 2.66 3.396(4) 134.6
C86 H86 Cl2 0.95 2.76 3.441(4) 129.1
